data_4037904
loop_
_publ_author_name
'Rahim, Abdur'
'Sahariah, Biswajit'
'Baruah, Kalpita'
'Deka, Jugal Kishore Rai'
'Sarma, Bani Kanta'

_publ_section_title
;
 Solid-phase Synthesis of Hybrid 2,5-Diketopiperazines Using
 Acylhydrazide, Carbazate, Semicarbazide, Amino Acid and Primary Amine
 Submonomers.
;
_journal_name_full 'The Journal of organic chemistry'
_journal_paper_doi 10.1021/acs.joc.9b02083
_journal_year 2020
_chemical_formula_moiety 'C20 H20 N4 O6'
_chemical_formula_sum 'C20 H20 N4 O6'
_chemical_formula_weight 412.40
_chemical_name_systematic 'dibenzyl (2,5-dioxopiperazine-1,4-diyl)dicarbamate'
_space_group_crystal_system monoclinic
_space_group_IT_number 14
_space_group_name_Hall '-P 2ybc'
_space_group_name_H-M_alt 'P 1 21/c 1'
_atom_sites_solution_hydrogens mixed
_audit_creation_method SHELXL-2014/7
_audit_update_record
;
2019-12-30 deposited with the CCDC.	2019-12-31 downloaded from the CCDC.
;
_cell_angle_alpha 90
_cell_angle_beta 100.7390(10)
_cell_angle_gamma 90
_cell_formula_units_Z 2
_cell_length_a 20.0913(9)
_cell_length_b 5.7683(3)
_cell_length_c 8.6111(3)
_cell_measurement_reflns_used 6706
_cell_measurement_temperature 273(2)
_cell_measurement_theta_max 26.33
_cell_measurement_theta_min 3.10
_cell_volume 980.49(8)
_computing_cell_refinement 'Bruker SAINT'
_computing_data_collection 'Bruker APEX2'
_computing_data_reduction 'Bruker SAINT'
_computing_molecular_graphics 'Bruker SHELXTL'
_computing_publication_material 'Bruker SHELXTL'
_computing_structure_refinement 'SHELXL-2014/7 (Sheldrick, 2014)'
_computing_structure_solution 'SHELXS-97 (Sheldrick 2008)'
_diffrn_ambient_temperature 273(2)
_diffrn_measured_fraction_theta_full 0.997
_diffrn_measured_fraction_theta_max 0.996
_diffrn_measurement_device_type 'Bruker PHOTON100 CMOS'
_diffrn_measurement_method '\f and \w scans'
_diffrn_radiation_type MoK\a
_diffrn_radiation_wavelength 0.71073
_diffrn_reflns_av_R_equivalents 0.0263
_diffrn_reflns_av_unetI/netI 0.0156
_diffrn_reflns_Laue_measured_fraction_full 0.997
_diffrn_reflns_Laue_measured_fraction_max 0.996
_diffrn_reflns_limit_h_max 25
_diffrn_reflns_limit_h_min -25
_diffrn_reflns_limit_k_max 7
_diffrn_reflns_limit_k_min -7
_diffrn_reflns_limit_l_max 10
_diffrn_reflns_limit_l_min -9
_diffrn_reflns_number 15073
_diffrn_reflns_point_group_measured_fraction_full 0.997
_diffrn_reflns_point_group_measured_fraction_max 0.996
_diffrn_reflns_theta_full 25.242
_diffrn_reflns_theta_max 26.383
_diffrn_reflns_theta_min 2.063
_diffrn_source X-ray
_exptl_absorpt_coefficient_mu 0.105
_exptl_absorpt_correction_T_max 0.987
_exptl_absorpt_correction_T_min 0.906
_exptl_absorpt_correction_type multi-scan
_exptl_absorpt_process_details SADABS
_exptl_crystal_colour Colourless'
_exptl_crystal_density_diffrn 1.397
_exptl_crystal_description BLOCK
_exptl_crystal_F_000 432
_exptl_crystal_size_max 0.203
_exptl_crystal_size_mid 0.114
_exptl_crystal_size_min 0.078
_refine_diff_density_max 0.268
_refine_diff_density_min -0.228
_refine_diff_density_rms 0.034
_refine_ls_extinction_method none
_refine_ls_goodness_of_fit_ref 0.836
_refine_ls_hydrogen_treatment mixed
_refine_ls_matrix_type full
_refine_ls_number_parameters 140
_refine_ls_number_reflns 1992
_refine_ls_number_restraints 0
_refine_ls_restrained_S_all 0.836
_refine_ls_R_factor_all 0.0502
_refine_ls_R_factor_gt 0.0414
_refine_ls_shift/su_max 0.000
_refine_ls_shift/su_mean 0.000
_refine_ls_structure_factor_coef Fsqd
_refine_ls_weighting_details 'w=1/[\s^2^(Fo^2^)+(0.1000P)^2^+0.4952P] where P=(Fo^2^+2Fc^2^)/3'
_refine_ls_weighting_scheme calc
_refine_ls_wR_factor_gt 0.1259
_refine_ls_wR_factor_ref 0.1391
_reflns_Friedel_coverage 0.000
_reflns_number_gt 1717
_reflns_number_total 1998
_reflns_threshold_expression 'I > 2\s(I)'
_cod_data_source_file jo9b02083_si_002.cif
_cod_data_source_block Comp32_a
_cod_depositor_comments
;
The following automatic conversions were performed:

data item '_exptl_absorpt_correction_type' value 'Multi-Scan' was
changed to 'multi-scan' in accordance with the
/home/data/users/saulius/crontab/automatic-downloads/rss-feeds/ACS/lib/dictionaries/cif_core.dic
dictionary named 'cif_core.dic' version 2.4.2 last updated on
2011-04-26.

Automatic conversion script
Id: cif_fix_values 7556 2019-12-06 15:28:31Z antanas 
;
_cod_original_cell_volume 980.48(8)
_cod_original_sg_symbol_H-M 'P 21/c'
_cod_database_code 4037904
_shelx_shelxl_version_number 2014/7
_shelx_space_group_comment
;
The symmetry employed for this shelxl refinement is uniquely defined
by the following loop, which should always be used as a source of
symmetry information in preference to the above space-group names.
They are only intended as comments.
;
_shelx_estimated_absorpt_t_min 0.979
_shelx_estimated_absorpt_t_max 0.992

loop_
_space_group_symop_operation_xyz
'x, y, z'
'-x, y+1/2, -z+1/2'
'-x, -y, -z'
'x, -y-1/2, z-1/2'

loop_
_atom_site_label
_atom_site_type_symbol
_atom_site_fract_x
_atom_site_fract_y
_atom_site_fract_z
_atom_site_U_iso_or_equiv
_atom_site_adp_type
_atom_site_occupancy
_atom_site_site_symmetry_order
_atom_site_calc_flag
_atom_site_refinement_flags_posn
_atom_site_refinement_flags_adp
O3 O 0.49510(6) 0.60953(18) 0.33147(13) 0.0422(3) Uani 1 1 d . .
O2 O 0.65287(6) 0.57314(19) 0.59584(13) 0.0410(3) Uani 1 1 d . .
N2 N 0.55766(6) 0.8958(2) 0.46493(14) 0.0311(3) Uani 1 1 d . .
O1 O 0.68797(7) 0.5702(3) 0.36192(16) 0.0596(4) Uani 1 1 d . .
N1 N 0.61280(7) 0.8299(2) 0.39831(17) 0.0390(3) Uani 1 1 d . .
C9 C 0.49870(7) 0.7831(2) 0.41301(15) 0.0301(3) Uani 1 1 d . .
C8 C 0.65087(7) 0.6494(3) 0.46502(17) 0.0337(3) Uani 1 1 d . .
C10 C 0.56301(8) 1.1273(3) 0.53114(18) 0.0352(4) Uani 1 1 d . .
H10A H 0.5738 1.2333 0.4519 0.042 Uiso 1 1 calc R U
H10B H 0.6008 1.1300 0.6197 0.042 Uiso 1 1 calc R U
C1 C 0.80249(9) 0.4416(3) 0.3709(2) 0.0498(4) Uani 1 1 d . .
C7 C 0.73500(11) 0.3860(4) 0.4129(3) 0.0635(6) Uani 1 1 d . .
H7A H 0.7178 0.2422 0.3623 0.076 Uiso 1 1 calc R U
H7B H 0.7401 0.3659 0.5263 0.076 Uiso 1 1 calc R U
C6 C 0.81411(12) 0.6327(4) 0.2846(3) 0.0677(6) Uani 1 1 d . .
H6 H 0.7789 0.7352 0.2483 0.081 Uiso 1 1 calc R U
C2 C 0.85552(11) 0.2913(5) 0.4215(3) 0.0739(7) Uani 1 1 d . .
H2 H 0.8485 0.1602 0.4792 0.089 Uiso 1 1 calc R U
C5 C 0.87807(13) 0.6741(5) 0.2511(4) 0.0883(8) Uani 1 1 d . .
H5 H 0.8856 0.8045 0.1933 0.106 Uiso 1 1 calc R U
C4 C 0.92974(13) 0.5239(6) 0.3028(4) 0.0974(10) Uani 1 1 d . .
H4 H 0.9725 0.5515 0.2802 0.117 Uiso 1 1 calc R U
C3 C 0.91859(13) 0.3335(6) 0.3875(4) 0.0989(10) Uani 1 1 d . .
H3 H 0.9539 0.2311 0.4227 0.119 Uiso 1 1 calc R U
H1N H 0.6093(11) 0.860(4) 0.298(3) 0.061(6) Uiso 1 1 d . .

loop_
_atom_site_aniso_label
_atom_site_aniso_U_11
_atom_site_aniso_U_22
_atom_site_aniso_U_33
_atom_site_aniso_U_23
_atom_site_aniso_U_13
_atom_site_aniso_U_12
O3 0.0641(8) 0.0278(5) 0.0363(6) -0.0075(4) 0.0136(5) -0.0013(5)
O2 0.0473(7) 0.0413(6) 0.0363(6) 0.0029(5) 0.0125(5) 0.0030(5)
N2 0.0355(6) 0.0277(6) 0.0325(6) -0.0021(5) 0.0128(5) 0.0023(5)
O1 0.0662(8) 0.0703(9) 0.0502(7) 0.0135(6) 0.0311(6) 0.0355(7)
N1 0.0444(7) 0.0413(8) 0.0360(7) 0.0048(6) 0.0198(6) 0.0095(6)
C9 0.0445(8) 0.0225(6) 0.0242(6) 0.0014(5) 0.0084(5) 0.0007(5)
C8 0.0358(7) 0.0329(7) 0.0349(8) -0.0032(6) 0.0128(6) -0.0013(6)
C10 0.0369(8) 0.0290(7) 0.0391(8) -0.0055(6) 0.0056(6) -0.0030(6)
C1 0.0496(10) 0.0510(10) 0.0509(10) -0.0057(8) 0.0148(8) 0.0098(8)
C7 0.0605(12) 0.0585(12) 0.0793(14) 0.0169(10) 0.0336(11) 0.0279(10)
C6 0.0630(13) 0.0638(13) 0.0787(15) 0.0073(11) 0.0194(11) 0.0070(10)
C2 0.0598(13) 0.0698(14) 0.0936(17) 0.0104(13) 0.0185(11) 0.0212(11)
C5 0.0733(16) 0.0876(19) 0.108(2) 0.0101(17) 0.0285(14) -0.0155(14)
C4 0.0488(13) 0.119(2) 0.128(3) -0.007(2) 0.0246(14) -0.0102(15)
C3 0.0517(14) 0.110(2) 0.135(3) 0.008(2) 0.0171(14) 0.0241(14)

loop_
_atom_type_symbol
_atom_type_description
_atom_type_scat_dispersion_real
_atom_type_scat_dispersion_imag
_atom_type_scat_source
C C 0.0033 0.0016 'International Tables Vol C Tables 4.2.6.8 and 6.1.1.4'
H H 0.0000 0.0000 'International Tables Vol C Tables 4.2.6.8 and 6.1.1.4'
N N 0.0061 0.0033 'International Tables Vol C Tables 4.2.6.8 and 6.1.1.4'
O O 0.0106 0.0060 'International Tables Vol C Tables 4.2.6.8 and 6.1.1.4'

loop_
_geom_angle_atom_site_label_1
_geom_angle_atom_site_label_2
_geom_angle_atom_site_label_3
_geom_angle
_geom_angle_site_symmetry_1
_geom_angle_site_symmetry_3
C9 N2 N1 116.61(12) . .
C9 N2 C10 124.72(12) . .
N1 N2 C10 114.06(12) . .
C8 O1 C7 117.73(14) . .
C8 N1 N2 117.71(12) . .
C8 N1 H1N 120.6(14) . .
N2 N1 H1N 115.5(14) . .
O3 C9 N2 122.70(14) . .
O3 C9 C10 120.24(13) . 3_676
N2 C9 C10 116.96(12) . 3_676
O2 C8 O1 124.70(14) . .
O2 C8 N1 126.58(14) . .
O1 C8 N1 108.70(13) . .
N2 C10 C9 115.97(12) . 3_676
N2 C10 H10A 108.3 . .
C9 C10 H10A 108.3 3_676 .
N2 C10 H10B 108.3 . .
C9 C10 H10B 108.3 3_676 .
H10A C10 H10B 107.4 . .
C6 C1 C2 118.4(2) . .
C6 C1 C7 123.65(17) . .
C2 C1 C7 117.92(19) . .
O1 C7 C1 109.91(16) . .
O1 C7 H7A 109.7 . .
C1 C7 H7A 109.7 . .
O1 C7 H7B 109.7 . .
C1 C7 H7B 109.7 . .
H7A C7 H7B 108.2 . .
C1 C6 C5 120.5(2) . .
C1 C6 H6 119.8 . .
C5 C6 H6 119.8 . .
C3 C2 C1 120.6(3) . .
C3 C2 H2 119.7 . .
C1 C2 H2 119.7 . .
C4 C5 C6 120.1(3) . .
C4 C5 H5 120.0 . .
C6 C5 H5 120.0 . .
C3 C4 C5 119.8(2) . .
C3 C4 H4 120.1 . .
C5 C4 H4 120.1 . .
C4 C3 C2 120.5(3) . .
C4 C3 H3 119.7 . .
C2 C3 H3 119.7 . .

loop_
_geom_bond_atom_site_label_1
_geom_bond_atom_site_label_2
_geom_bond_distance
_geom_bond_site_symmetry_2
O3 C9 1.2174(17) .
O2 C8 1.2031(18) .
N2 C9 1.3521(19) .
N2 N1 1.3921(17) .
N2 C10 1.4482(18) .
O1 C8 1.3414(18) .
O1 C7 1.435(2) .
N1 C8 1.354(2) .
N1 H1N 0.87(2) .
C9 C10 1.503(2) 3_676
C10 C9 1.503(2) 3_676
C10 H10A 0.9700 .
C10 H10B 0.9700 .
C1 C6 1.374(3) .
C1 C2 1.380(3) .
C1 C7 1.502(3) .
C7 H7A 0.9700 .
C7 H7B 0.9700 .
C6 C5 1.389(3) .
C6 H6 0.9300 .
C2 C3 1.375(3) .
C2 H2 0.9300 .
C5 C4 1.361(4) .
C5 H5 0.9300 .
C4 C3 1.360(4) .
C4 H4 0.9300 .
C3 H3 0.9300 .
